data_2312996
loop_
_publ_author_name
'Seymour, Jr, Derik A'
'Amsbaugh, Ritter V.'
'Colcord, Charlotte G.'
'Fejes, Isabelle R.'
'Gebhardt, Lindsey C.'
'Yap, Glenn P. A.'
'Deegan, Meaghan M.'

_publ_section_title
;
 Structures of nickel-, copper-, and zinc-salophen derivatives.
;
_journal_coeditor_code ZO3072
_journal_issue 'Pt 7'
_journal_name_full 'Acta crystallographica. Section C, Structural chemistry'
_journal_page_first 336
_journal_page_last 350
_journal_paper_doi 10.1107/S2053229626005450
_journal_volume 82
_journal_year 2026
_chemical_formula_iupac '[Zn (C22 H12 F6 N2 O2) (C5 H5 N)]]'
_chemical_formula_moiety 'C27 H17 F6 N3 O2 Zn'
_chemical_formula_sum 'C27 H17 F6 N3 O2 Zn'
_chemical_formula_weight 594.80
_chemical_name_systematic
{4,4'-Bis(trifluoromethyl)-2,2'-[1,2-phenylenebis(nitrilomethylidyne)]diphenolato}(pyridine)zinc(II)
_space_group_crystal_system monoclinic
_space_group_IT_number 14
_space_group_name_Hall '-P 2ybc'
_space_group_name_H-M_alt 'P 1 21/c 1'
_atom_sites_solution_hydrogens geom
_atom_sites_solution_primary dual
_audit_creation_method
;
Olex2 1.5
(compiled 2026.04.28 svn.r5e53d421 for OlexSys, GUI svn.r7537)
;
_cell_angle_alpha 90
_cell_angle_beta 97.297(2)
_cell_angle_gamma 90
_cell_formula_units_Z 4
_cell_length_a 12.5433(5)
_cell_length_b 5.6807(3)
_cell_length_c 33.6611(14)
_cell_measurement_reflns_used 9862
_cell_measurement_temperature 100.00
_cell_measurement_theta_max 74.326
_cell_measurement_theta_min 2.647
_cell_volume 2379.09(19)
_computing_cell_refinement
;
SAINT (Bruker, 2016)
;
_computing_data_collection
;
APEX6 (Bruker, 2024)
;
_computing_data_reduction
;
SAINT (Bruker, 2016)
;
_computing_molecular_graphics
;
OLEX2 (Dolomanov <i>et al.</i>, 2009)
;
_computing_publication_material
;
OLEX2 (Dolomanov <i>et al.</i>, 2009)
;
_computing_structure_refinement
;
SHELXL2019 (Sheldrick, 2015<i>b</i>)
;
_computing_structure_solution
;
SHELXT2018 (Sheldrick, 2015<i>a</i>)
;
_diffrn_ambient_temperature 100.00
_diffrn_measured_fraction_theta_full 0.990
_diffrn_measured_fraction_theta_max 0.964
_diffrn_measurement_device_type 'Bruker Venture Photon III'
_diffrn_radiation_type CuK\a
_diffrn_radiation_wavelength 1.54178
_diffrn_reflns_av_R_equivalents 0.0565
_diffrn_reflns_av_unetI/netI 0.0392
_diffrn_reflns_limit_h_max 15
_diffrn_reflns_limit_h_min -14
_diffrn_reflns_limit_k_max 6
_diffrn_reflns_limit_k_min -7
_diffrn_reflns_limit_l_max 41
_diffrn_reflns_limit_l_min -41
_diffrn_reflns_number 28479
_diffrn_reflns_theta_full 67.679
_diffrn_reflns_theta_max 75.600
_diffrn_reflns_theta_min 2.647
_diffrn_source_current 1.2
_diffrn_source_power 0.06
_diffrn_source_voltage 50.0
_exptl_absorpt_coefficient_mu 2.159
_exptl_absorpt_correction_T_max 0.7538
_exptl_absorpt_correction_T_min 0.5289
_exptl_absorpt_correction_type multi-scan
_exptl_absorpt_process_details
;
(SADABS; Bruker, 2016)
;
_exptl_crystal_density_diffrn 1.661
_exptl_crystal_description needle
_exptl_crystal_F_000 1200
_exptl_crystal_size_max 0.232
_exptl_crystal_size_mid 0.037
_exptl_crystal_size_min 0.017
_refine_diff_density_max 1.352
_refine_diff_density_min -1.426
_refine_ls_extinction_method none
_refine_ls_goodness_of_fit_ref 1.068
_refine_ls_hydrogen_treatment constr
_refine_ls_matrix_type full
_refine_ls_number_parameters 408
_refine_ls_number_reflns 4762
_refine_ls_number_restraints 632
_refine_ls_restrained_S_all 1.017
_refine_ls_R_factor_all 0.1200
_refine_ls_R_factor_gt 0.0976
_refine_ls_shift/su_max 0.000
_refine_ls_shift/su_mean 0.000
_refine_ls_structure_factor_coef Fsqd
_refine_ls_weighting_details 'w=1/[\s^2^(Fo^2^)+(0.1178P)^2^+24.5602P] where P=(Fo^2^+2Fc^2^)/3'
_refine_ls_weighting_scheme calc
_refine_ls_wR_factor_gt 0.2391
_refine_ls_wR_factor_ref 0.2589
_reflns_number_gt 3766
_reflns_number_total 4762
_reflns_threshold_expression 'I > 2\s(I)'
_cod_data_source_file zo3072sup1.cif
_cod_data_source_block meag025
_cod_database_code 2312996
_shelx_space_group_comment
;
The symmetry employed for this shelxl refinement is uniquely defined
by the following loop, which should always be used as a source of
symmetry information in preference to the above space-group names.
They are only intended as comments.
;
_shelx_estimated_absorpt_t_min 0.634
_shelx_estimated_absorpt_t_max 0.964

loop_
_space_group_symop_operation_xyz
'x, y, z'
'-x, y+1/2, -z+1/2'
'-x, -y, -z'
'x, -y-1/2, z-1/2'

loop_
_atom_site_type_symbol
_atom_site_label
_atom_site_fract_x
_atom_site_fract_y
_atom_site_fract_z
_atom_site_U_iso_or_equiv
_atom_site_adp_type
_atom_site_calc_flag
_atom_site_occupancy
_atom_site_disorder_assembly
_atom_site_disorder_group
Zn Zn1 0.57286(6) 0.7896(2) 0.62337(2) 0.0378(3) Uani d 1 . .
F F1 -0.0470(4) 0.9741(13) 0.5469(2) 0.0620(16) Uani d 0.702(6) A 1
F F2 -0.0377(6) 0.7050(18) 0.5904(2) 0.0619(17) Uani d 0.702(6) A 1
F F3 0.0004(5) 0.6480(15) 0.52934(19) 0.0671(16) Uani d 0.702(6) A 1
F F4 1.1244(9) 1.3064(17) 0.7102(4) 0.0767(17) Uani d 0.412(9) B 1
F F5 1.1680(14) 1.159(8) 0.6618(4) 0.0719(18) Uani d 0.412(9) B 1
F F6 1.1400(9) 0.974(3) 0.7228(3) 0.0767(17) Uani d 0.412(9) B 1
O O1 0.4504(3) 0.9894(10) 0.60001(13) 0.0427(13) Uani d 1 . .
O O2 0.6785(3) 1.0474(10) 0.62309(12) 0.0412(12) Uani d 1 . .
N N1 0.4619(4) 0.5601(12) 0.64608(15) 0.0384(14) Uani d 1 . .
N N2 0.6692(4) 0.6284(13) 0.67122(14) 0.0389(14) Uani d 1 . .
N N3 0.6137(4) 0.6057(12) 0.57323(15) 0.0393(14) Uani d 1 . .
C C1 0.3492(5) 0.9351(15) 0.59340(17) 0.0386(16) Uani d 1 . .
C C2 0.2789(5) 1.0942(16) 0.57000(18) 0.0413(17) Uani d 1 . .
H H2 0.307081 1.237471 0.561151 0.050 Uiso calc 1 . .
C C3 0.1717(5) 1.0458(17) 0.55997(19) 0.0467(18) Uani d 1 . .
H H3 0.127556 1.152875 0.543620 0.056 Uiso calc 1 . .
C C4 0.1274(5) 0.8428(18) 0.57340(19) 0.0478(19) Uani d 1 . .
C C5 0.1914(5) 0.6900(18) 0.5975(2) 0.051(2) Uani d 1 . .
H H5 0.160051 0.552657 0.607241 0.061 Uiso calc 1 . .
C C6 0.3025(5) 0.7313(15) 0.60830(18) 0.0394(16) Uani d 1 . .
C C7 0.0129(5) 0.7909(11) 0.56102(13) 0.0614(15) Uani d 1 . .
C C8 0.3600(5) 0.5636(16) 0.63555(18) 0.0415(17) Uani d 1 . .
H H8 0.318624 0.445954 0.646554 0.050 Uiso calc 1 . .
C C9 0.5112(5) 0.3947(14) 0.67451(17) 0.0353(15) Uani d 1 . .
C C10 0.4589(5) 0.2004(15) 0.68856(18) 0.0396(16) Uani d 1 . .
H H10 0.385307 0.173037 0.679063 0.048 Uiso calc 1 . .
C C11 0.5121(5) 0.0490(16) 0.71579(18) 0.0415(17) Uani d 1 . .
H H11 0.475334 -0.081600 0.725290 0.050 Uiso calc 1 . .
C C12 0.6208(5) 0.0865(16) 0.72969(18) 0.0435(17) Uani d 1 . .
H H12 0.658021 -0.019112 0.748486 0.052 Uiso calc 1 . .
C C13 0.6740(5) 0.2779(15) 0.71597(18) 0.0420(17) Uani d 1 . .
H H13 0.747457 0.303951 0.725793 0.050 Uiso calc 1 . .
C C14 0.6213(5) 0.4331(15) 0.68792(17) 0.0393(16) Uani d 1 . .
C C15 0.7681(5) 0.6873(17) 0.68246(18) 0.0452(19) Uani d 1 . .
H H15 0.807510 0.590486 0.702153 0.054 Uiso calc 1 . .
C C16 0.8243(5) 0.8830(16) 0.66828(18) 0.0416(17) Uani d 1 . .
C C17 0.9330(5) 0.9071(18) 0.68455(19) 0.053(2) Uani d 1 . .
H H17 0.964053 0.794197 0.703392 0.063 Uiso calc 1 . .
C C18 0.9952(5) 1.0895(19) 0.6738(2) 0.055(2) Uani d 1 . .
C C19 0.9501(5) 1.2594(18) 0.6465(2) 0.052(2) Uani d 1 . .
H H19 0.992708 1.386979 0.639282 0.063 Uiso calc 1 . .
C C20 0.8439(5) 1.2414(17) 0.6300(2) 0.0470(19) Uani d 1 . .
H H20 0.814425 1.358068 0.611584 0.056 Uiso calc 1 . .
C C21 0.7776(5) 1.0536(15) 0.63983(17) 0.0400(16) Uani d 1 . .
C C22 1.1080(5) 1.1031(12) 0.69042(13) 0.0744(15) Uani d 1 . .
C C23 0.5661(5) 0.4038(15) 0.56177(19) 0.0423(16) Uani d 1 . .
H H23 0.510678 0.347028 0.576022 0.051 Uiso calc 1 . .
C C24 0.5936(6) 0.2724(17) 0.5300(2) 0.053(2) Uani d 1 . .
H H24 0.557252 0.129669 0.522307 0.063 Uiso calc 1 . .
C C25 0.6756(6) 0.3541(18) 0.5097(2) 0.053(2) Uani d 1 . .
H H25 0.696306 0.268194 0.487703 0.063 Uiso calc 1 . .
C C26 0.7267(6) 0.5618(17) 0.5218(2) 0.0501(19) Uani d 1 . .
H H26 0.783659 0.620169 0.508469 0.060 Uiso calc 1 . .
C C27 0.6936(5) 0.6828(16) 0.55344(18) 0.0422(17) Uani d 1 . .
H H27 0.728581 0.826349 0.561644 0.051 Uiso calc 1 . .
F F1A -0.0299(11) 0.852(4) 0.5242(3) 0.0643(17) Uani d 0.298(6) A 2
F F2A -0.0503(14) 0.792(5) 0.5900(5) 0.0622(17) Uani d 0.298(6) A 2
F F3A -0.0032(10) 0.5606(12) 0.5551(5) 0.0638(16) Uani d 0.298(6) A 2
F F4A 1.1278(7) 1.223(2) 0.7246(2) 0.0780(18) Uani d 0.588(9) B 2
F F5A 1.1792(9) 1.168(5) 0.6663(3) 0.0723(17) Uani d 0.588(9) B 2
F F6A 1.1557(5) 0.8981(14) 0.7010(3) 0.0764(17) Uani d 0.588(9) B 2

loop_
_atom_site_aniso_label
_atom_site_aniso_U_11
_atom_site_aniso_U_22
_atom_site_aniso_U_33
_atom_site_aniso_U_12
_atom_site_aniso_U_13
_atom_site_aniso_U_23
Zn1 0.0173(4) 0.0744(8) 0.0214(4) -0.0113(4) 0.0014(3) -0.0021(4)
F1 0.021(2) 0.117(4) 0.046(2) -0.013(2) -0.0049(19) 0.013(3)
F2 0.022(2) 0.118(5) 0.045(2) -0.017(3) -0.0008(18) 0.013(3)
F3 0.027(2) 0.123(4) 0.048(2) -0.014(2) -0.007(2) -0.003(3)
F4 0.028(2) 0.164(4) 0.033(3) -0.026(3) -0.014(2) 0.024(3)
F5 0.019(3) 0.160(5) 0.034(3) -0.027(3) -0.009(2) 0.025(3)
F6 0.030(2) 0.164(5) 0.032(2) -0.027(3) -0.014(2) 0.029(3)
O1 0.0190(19) 0.080(4) 0.029(2) -0.014(2) 0.0014(16) 0.001(2)
O2 0.0207(19) 0.078(4) 0.024(2) -0.008(2) 0.0003(15) -0.004(2)
N1 0.022(2) 0.073(4) 0.021(2) -0.013(2) 0.0044(18) 0.000(2)
N2 0.020(2) 0.079(4) 0.018(2) -0.012(2) 0.0041(18) -0.004(2)
N3 0.021(2) 0.072(4) 0.024(2) -0.012(2) 0.0009(19) -0.003(3)
C1 0.020(2) 0.074(5) 0.021(3) -0.009(3) 0.000(2) -0.005(3)
C2 0.025(3) 0.075(5) 0.023(3) -0.011(3) 0.000(2) -0.001(3)
C3 0.023(3) 0.091(6) 0.025(3) -0.008(3) 0.000(2) 0.002(3)
C4 0.021(3) 0.098(6) 0.024(3) -0.011(3) -0.001(2) 0.004(3)
C5 0.022(3) 0.100(6) 0.028(3) -0.015(3) 0.000(2) 0.009(4)
C6 0.022(3) 0.076(5) 0.020(3) -0.013(3) 0.002(2) 0.000(3)
C7 0.0217(19) 0.118(4) 0.042(2) -0.014(2) -0.0032(17) 0.008(2)
C8 0.021(3) 0.081(5) 0.024(3) -0.012(3) 0.005(2) 0.005(3)
C9 0.023(3) 0.064(4) 0.019(3) -0.007(3) 0.005(2) 0.000(3)
C10 0.026(3) 0.069(5) 0.024(3) -0.009(3) 0.005(2) -0.002(3)
C11 0.030(3) 0.071(5) 0.025(3) -0.008(3) 0.008(2) 0.000(3)
C12 0.030(3) 0.080(5) 0.021(3) -0.006(3) 0.005(2) -0.003(3)
C13 0.024(3) 0.081(5) 0.022(3) -0.006(3) 0.005(2) -0.002(3)
C14 0.023(3) 0.077(5) 0.018(3) -0.008(3) 0.004(2) -0.002(3)
C15 0.019(3) 0.096(6) 0.020(3) -0.013(3) 0.001(2) 0.008(3)
C16 0.021(3) 0.083(5) 0.021(3) -0.011(3) 0.002(2) 0.001(3)
C17 0.023(3) 0.109(7) 0.025(3) -0.020(4) -0.002(2) 0.017(4)
C18 0.020(3) 0.116(7) 0.028(3) -0.024(3) -0.003(2) 0.018(4)
C19 0.025(3) 0.100(7) 0.030(3) -0.020(3) 0.001(2) 0.009(4)
C20 0.022(3) 0.092(6) 0.027(3) -0.012(3) 0.003(2) 0.004(3)
C21 0.019(2) 0.084(5) 0.018(3) -0.011(3) 0.005(2) -0.004(3)
C22 0.0254(19) 0.162(4) 0.031(2) -0.028(2) -0.0130(17) 0.027(3)
C23 0.032(3) 0.068(5) 0.026(3) -0.015(3) 0.000(2) -0.001(3)
C24 0.041(4) 0.081(6) 0.035(3) -0.012(4) -0.003(3) -0.011(4)
C25 0.044(4) 0.086(6) 0.028(3) -0.008(4) 0.004(3) -0.015(4)
C26 0.032(3) 0.092(6) 0.026(3) -0.015(4) 0.006(3) -0.003(3)
C27 0.024(3) 0.081(5) 0.022(3) -0.014(3) 0.005(2) -0.001(3)
F1A 0.024(2) 0.120(4) 0.046(3) -0.015(3) -0.006(2) 0.007(3)
F2A 0.022(2) 0.118(5) 0.045(2) -0.014(3) -0.002(2) 0.010(3)
F3A 0.022(2) 0.120(4) 0.047(2) -0.013(3) -0.004(2) 0.006(3)
F4A 0.033(2) 0.168(5) 0.028(2) -0.027(3) -0.014(2) 0.022(3)
F5A 0.020(2) 0.160(4) 0.034(2) -0.027(3) -0.009(2) 0.027(3)
F6A 0.026(2) 0.162(5) 0.037(3) -0.028(3) -0.014(2) 0.032(3)

loop_
_atom_type_symbol
_atom_type_description
_atom_type_scat_dispersion_real
_atom_type_scat_dispersion_imag
_atom_type_scat_source
C C 0.0181 0.0091 'International Tables Vol C Tables 4.2.6.8 and 6.1.1.4'
H H 0.0000 0.0000 'International Tables Vol C Tables 4.2.6.8 and 6.1.1.4'
F F 0.0727 0.0534 'International Tables Vol C Tables 4.2.6.8 and 6.1.1.4'
N N 0.0311 0.0180 'International Tables Vol C Tables 4.2.6.8 and 6.1.1.4'
O O 0.0492 0.0322 'International Tables Vol C Tables 4.2.6.8 and 6.1.1.4'
Zn Zn -1.5491 0.6778 'International Tables Vol C Tables 4.2.6.8 and 6.1.1.4'

loop_
_geom_angle_atom_site_label_1
_geom_angle_atom_site_label_2
_geom_angle_atom_site_label_3
_geom_angle_site_symmetry_1
_geom_angle_site_symmetry_3
_geom_angle
_geom_angle_publ_flag
O1 Zn1 N1 . . 89.1(2) ?
O1 Zn1 N2 . . 153.3(2) ?
O1 Zn1 N3 . . 102.8(2) ?
O2 Zn1 O1 . . 93.4(2) ?
O2 Zn1 N1 . . 158.3(2) ?
O2 Zn1 N2 . . 90.3(2) ?
O2 Zn1 N3 . . 97.6(2) ?
N2 Zn1 N1 . . 78.2(2) ?
N2 Zn1 N3 . . 102.9(2) ?
N3 Zn1 N1 . . 102.8(2) ?
C1 O1 Zn1 . . 128.4(5) ?
C21 O2 Zn1 . . 128.6(5) ?
C8 N1 Zn1 . . 124.6(5) ?
C8 N1 C9 . . 121.9(6) ?
C9 N1 Zn1 . . 113.5(4) ?
C14 N2 Zn1 . . 114.5(4) ?
C15 N2 Zn1 . . 123.3(5) ?
C15 N2 C14 . . 121.8(6) ?
C23 N3 Zn1 . . 121.0(4) ?
C23 N3 C27 . . 118.3(6) ?
C27 N3 Zn1 . . 120.6(5) ?
O1 C1 C2 . . 117.8(7) ?
O1 C1 C6 . . 124.9(7) ?
C6 C1 C2 . . 117.3(6) ?
C1 C2 H2 . . 119.1 ?
C3 C2 C1 . . 121.7(8) ?
C3 C2 H2 . . 119.1 ?
C2 C3 H3 . . 119.7 ?
C2 C3 C4 . . 120.6(7) ?
C4 C3 H3 . . 119.7 ?
C3 C4 C7 . . 119.5(7) ?
C5 C4 C3 . . 119.4(6) ?
C5 C4 C7 . . 121.0(7) ?
C4 C5 H5 . . 119.0 ?
C4 C5 C6 . . 121.9(8) ?
C6 C5 H5 . . 119.0 ?
C1 C6 C8 . . 124.5(6) ?
C5 C6 C1 . . 118.9(7) ?
C5 C6 C8 . . 116.6(7) ?
F1 C7 C4 . . 115.4(6) ?
F2 C7 F1 . . 104.5(6) ?
F2 C7 F3 . . 110.6(7) ?
F2 C7 C4 . . 113.7(6) ?
F3 C7 F1 . . 100.7(6) ?
F3 C7 C4 . . 111.0(5) ?
F1A C7 C4 . . 118.3(8) ?
F1A C7 F2A . . 118.3(12) ?
F1A C7 F3A . . 94.6(12) ?
F2A C7 C4 . . 116.1(11) ?
F2A C7 F3A . . 91.3(14) ?
F3A C7 C4 . . 111.2(8) ?
N1 C8 C6 . . 125.7(7) ?
N1 C8 H8 . . 117.2 ?
C6 C8 H8 . . 117.2 ?
C10 C9 N1 . . 124.4(5) ?
C10 C9 C14 . . 119.7(6) ?
C14 C9 N1 . . 115.8(6) ?
C9 C10 H10 . . 119.6 ?
C11 C10 C9 . . 120.9(6) ?
C11 C10 H10 . . 119.6 ?
C10 C11 H11 . . 120.0 ?
C10 C11 C12 . . 120.0(7) ?
C12 C11 H11 . . 120.0 ?
C11 C12 H12 . . 120.1 ?
C13 C12 C11 . . 119.8(7) ?
C13 C12 H12 . . 120.1 ?
C12 C13 H13 . . 119.5 ?
C12 C13 C14 . . 121.0(6) ?
C14 C13 H13 . . 119.5 ?
N2 C14 C9 . . 116.2(6) ?
C13 C14 N2 . . 125.2(6) ?
C13 C14 C9 . . 118.6(7) ?
N2 C15 H15 . . 116.6 ?
N2 C15 C16 . . 126.7(7) ?
C16 C15 H15 . . 116.6 ?
C15 C16 C21 . . 124.8(6) ?
C17 C16 C15 . . 116.0(7) ?
C17 C16 C21 . . 119.1(7) ?
C16 C17 H17 . . 119.2 ?
C18 C17 C16 . . 121.7(8) ?
C18 C17 H17 . . 119.2 ?
C17 C18 C19 . . 119.8(6) ?
C17 C18 C22 . . 119.7(7) ?
C19 C18 C22 . . 120.4(7) ?
C18 C19 H19 . . 120.0 ?
C20 C19 C18 . . 120.0(7) ?
C20 C19 H19 . . 120.0 ?
C19 C20 H20 . . 119.1 ?
C19 C20 C21 . . 121.8(8) ?
C21 C20 H20 . . 119.1 ?
O2 C21 C16 . . 124.0(7) ?
O2 C21 C20 . . 118.5(7) ?
C20 C21 C16 . . 117.5(6) ?
F4 C22 C18 . . 108.5(8) ?
F5 C22 F4 . . 95.2(19) ?
F5 C22 C18 . . 110.2(9) ?
F6 C22 F4 . . 93.2(9) ?
F6 C22 F5 . . 125.6(16) ?
F6 C22 C18 . . 117.5(6) ?
F4A C22 C18 . . 115.0(6) ?
F4A C22 F6A . . 100.8(7) ?
F5A C22 C18 . . 118.3(7) ?
F5A C22 F4A . . 108.7(11) ?
F5A C22 F6A . . 95.3(14) ?
F6A C22 C18 . . 115.8(7) ?
N3 C23 H23 . . 118.5 ?
N3 C23 C24 . . 122.9(7) ?
C24 C23 H23 . . 118.5 ?
C23 C24 H24 . . 120.8 ?
C23 C24 C25 . . 118.3(8) ?
C25 C24 H24 . . 120.8 ?
C24 C25 H25 . . 120.4 ?
C26 C25 C24 . . 119.2(7) ?
C26 C25 H25 . . 120.4 ?
C25 C26 H26 . . 120.6 ?
C27 C26 C25 . . 118.8(7) ?
C27 C26 H26 . . 120.6 ?
N3 C27 C26 . . 122.5(8) ?
N3 C27 H27 . . 118.7 ?
C26 C27 H27 . . 118.7 ?

loop_
_geom_bond_atom_site_label_1
_geom_bond_atom_site_label_2
_geom_bond_site_symmetry_2
_geom_bond_distance
_geom_bond_publ_flag
Zn1 O1 . 1.990(5) ?
Zn1 O2 . 1.976(5) ?
Zn1 N1 . 2.120(6) ?
Zn1 N2 . 2.098(6) ?
Zn1 N3 . 2.103(6) ?
F1 C7 . 1.335(3) ?
F2 C7 . 1.333(3) ?
F3 C7 . 1.333(3) ?
F4 C22 . 1.336(3) ?
F5 C22 . 1.334(3) ?
F6 C22 . 1.333(3) ?
O1 C1 . 1.297(7) ?
O2 C21 . 1.298(7) ?
N1 C8 . 1.282(8) ?
N1 C9 . 1.425(9) ?
N2 C14 . 1.413(10) ?
N2 C15 . 1.294(8) ?
N3 C23 . 1.328(10) ?
N3 C27 . 1.345(8) ?
C1 C2 . 1.428(10) ?
C1 C6 . 1.417(11) ?
C2 H2 . 0.9500 ?
C2 C3 . 1.372(8) ?
C3 H3 . 0.9500 ?
C3 C4 . 1.381(12) ?
C4 C5 . 1.375(11) ?
C4 C7 . 1.474(8) ?
C5 H5 . 0.9500 ?
C5 C6 . 1.415(8) ?
C6 C8 . 1.450(10) ?
C7 F1A . 1.333(3) ?
C7 F2A . 1.334(3) ?
C7 F3A . 1.335(3) ?
C8 H8 . 0.9500 ?
C9 C10 . 1.397(10) ?
C9 C14 . 1.413(8) ?
C10 H10 . 0.9500 ?
C10 C11 . 1.368(10) ?
C11 H11 . 0.9500 ?
C11 C12 . 1.401(9) ?
C12 H12 . 0.9500 ?
C12 C13 . 1.385(11) ?
C13 H13 . 0.9500 ?
C13 C14 . 1.395(10) ?
C15 H15 . 0.9500 ?
C15 C16 . 1.430(11) ?
C16 C17 . 1.411(8) ?
C16 C21 . 1.434(11) ?
C17 H17 . 0.9500 ?
C17 C18 . 1.372(11) ?
C18 C19 . 1.402(12) ?
C18 C22 . 1.456(8) ?
C19 H19 . 0.9500 ?
C19 C20 . 1.380(9) ?
C20 H20 . 0.9500 ?
C20 C21 . 1.418(11) ?
C22 F4A . 1.333(3) ?
C22 F5A . 1.333(3) ?
C22 F6A . 1.336(3) ?
C23 H23 . 0.9500 ?
C23 C24 . 1.384(11) ?
C24 H24 . 0.9500 ?
C24 C25 . 1.385(11) ?
C25 H25 . 0.9500 ?
C25 C26 . 1.379(12) ?
C26 H26 . 0.9500 ?
C26 C27 . 1.376(10) ?
C27 H27 . 0.9500 ?

loop_
_geom_contact_atom_site_label_1
_geom_contact_atom_site_label_2
_geom_contact_distance
_geom_contact_site_symmetry_2
_geom_contact_publ_flag
C25 C23 37.672(9) 108869648_108869648108869648108869648 yes

loop_
_geom_torsion_atom_site_label_1
_geom_torsion_atom_site_label_2
_geom_torsion_atom_site_label_3
_geom_torsion_atom_site_label_4
_geom_torsion_site_symmetry_1
_geom_torsion_site_symmetry_2
_geom_torsion_site_symmetry_3
_geom_torsion_site_symmetry_4
_geom_torsion
_geom_torsion_publ_flag
Zn1 O1 C1 C2 . . . . -169.3(5) ?
Zn1 O1 C1 C6 . . . . 11.9(9) ?
Zn1 O2 C21 C16 . . . . -11.5(10) ?
Zn1 O2 C21 C20 . . . . 169.4(5) ?
Zn1 N1 C8 C6 . . . . -3.7(11) ?
Zn1 N1 C9 C10 . . . . -168.4(5) ?
Zn1 N1 C9 C14 . . . . 10.0(7) ?
Zn1 N2 C14 C9 . . . . -9.1(8) ?
Zn1 N2 C14 C13 . . . . 170.6(6) ?
Zn1 N2 C15 C16 . . . . 7.8(11) ?
Zn1 N3 C23 C24 . . . . -177.3(6) ?
Zn1 N3 C27 C26 . . . . 176.6(6) ?
O1 C1 C2 C3 . . . . 176.9(6) ?
O1 C1 C6 C5 . . . . -177.8(7) ?
O1 C1 C6 C8 . . . . 4.9(11) ?
N1 C9 C10 C11 . . . . 179.7(6) ?
N1 C9 C14 N2 . . . . -0.7(9) ?
N1 C9 C14 C13 . . . . 179.6(6) ?
N2 C15 C16 C17 . . . . -178.6(8) ?
N2 C15 C16 C21 . . . . 2.5(13) ?
N3 C23 C24 C25 . . . . 0.9(12) ?
C1 C2 C3 C4 . . . . 2.1(11) ?
C1 C6 C8 N1 . . . . -8.7(12) ?
C2 C1 C6 C5 . . . . 3.5(10) ?
C2 C1 C6 C8 . . . . -173.9(7) ?
C2 C3 C4 C5 . . . . 0.9(11) ?
C2 C3 C4 C7 . . . . -177.9(6) ?
C3 C4 C5 C6 . . . . -1.6(12) ?
C3 C4 C7 F1 . . . . -18.0(9) ?
C3 C4 C7 F2 . . . . -138.8(8) ?
C3 C4 C7 F3 . . . . 95.7(9) ?
C3 C4 C7 F1A . . . . 35.5(15) ?
C3 C4 C7 F2A . . . . -114.1(14) ?
C3 C4 C7 F3A . . . . 143.3(10) ?
C4 C5 C6 C1 . . . . -0.7(11) ?
C4 C5 C6 C8 . . . . 176.9(7) ?
C5 C4 C7 F1 . . . . 163.2(7) ?
C5 C4 C7 F2 . . . . 42.4(11) ?
C5 C4 C7 F3 . . . . -83.1(8) ?
C5 C4 C7 F1A . . . . -143.2(13) ?
C5 C4 C7 F2A . . . . 67.1(16) ?
C5 C4 C7 F3A . . . . -35.4(11) ?
C5 C6 C8 N1 . . . . 173.9(7) ?
C6 C1 C2 C3 . . . . -4.2(10) ?
C7 C4 C5 C6 . . . . 177.2(7) ?
C8 N1 C9 C10 . . . . 10.8(11) ?
C8 N1 C9 C14 . . . . -170.7(7) ?
C9 N1 C8 C6 . . . . 177.1(7) ?
C9 C10 C11 C12 . . . . -0.6(11) ?
C10 C9 C14 N2 . . . . 177.8(6) ?
C10 C9 C14 C13 . . . . -1.9(10) ?
C10 C11 C12 C13 . . . . 0.4(11) ?
C11 C12 C13 C14 . . . . -1.0(11) ?
C12 C13 C14 N2 . . . . -177.9(6) ?
C12 C13 C14 C9 . . . . 1.7(10) ?
C14 N2 C15 C16 . . . . -178.7(7) ?
C14 C9 C10 C11 . . . . 1.3(10) ?
C15 N2 C14 C9 . . . . 176.9(7) ?
C15 N2 C14 C13 . . . . -3.4(11) ?
C15 C16 C17 C18 . . . . -179.0(8) ?
C15 C16 C21 O2 . . . . -1.2(12) ?
C15 C16 C21 C20 . . . . 178.0(7) ?
C16 C17 C18 C19 . . . . 0.9(13) ?
C16 C17 C18 C22 . . . . -178.0(7) ?
C17 C16 C21 O2 . . . . 179.9(7) ?
C17 C16 C21 C20 . . . . -1.0(10) ?
C17 C18 C19 C20 . . . . -0.8(13) ?
C17 C18 C22 F4 . . . . -120.8(10) ?
C17 C18 C22 F5 . . . . 136(2) ?
C17 C18 C22 F6 . . . . -16.9(14) ?
C17 C18 C22 F4A . . . . -89.8(11) ?
C17 C18 C22 F5A . . . . 139.4(17) ?
C17 C18 C22 F6A . . . . 27.3(10) ?
C18 C19 C20 C21 . . . . -0.2(12) ?
C19 C18 C22 F4 . . . . 60.3(10) ?
C19 C18 C22 F5 . . . . -43(2) ?
C19 C18 C22 F6 . . . . 164.2(11) ?
C19 C18 C22 F4A . . . . 91.3(10) ?
C19 C18 C22 F5A . . . . -39.5(19) ?
C19 C18 C22 F6A . . . . -151.6(8) ?
C19 C20 C21 O2 . . . . -179.8(7) ?
C19 C20 C21 C16 . . . . 1.1(11) ?
C21 C16 C17 C18 . . . . 0.0(12) ?
C22 C18 C19 C20 . . . . 178.1(7) ?
C23 N3 C27 C26 . . . . 0.6(11) ?
C23 C24 C25 C26 . . . . 0.1(12) ?
C24 C25 C26 C27 . . . . -0.7(12) ?
C25 C26 C27 N3 . . . . 0.4(12) ?
C27 N3 C23 C24 . . . . -1.3(11) ?

_cod_database_fobs_code 2312996
